data_4318456
loop_
_publ_author_name
'Alan K. Brisdon'
'Ian R. Crossley'
'Robin G. Pritchard'
'John E. Warren'

_publ_section_title
;
 Spectroscopic and Structural Assignment of the Absolute Stereochemistry
 in a Series of 1,2-Difluorovinyl Organometalloids. The First
 Crystallographic Characterization and Structural Series of Group 14
 Fluorovinyl Compounds
;
_journal_name_full 'Inorganic Chemistry'
_journal_page_first 4748
_journal_page_last 4755
_journal_paper_doi 10.1021/ic025593o
_journal_volume 41
_journal_year 2002
_chemical_compound_source 'synthesis as described'
_chemical_formula_moiety 'C20 H16 F2 Ge1'
_chemical_formula_structural 'C20 H16 F2 Ge1'
_chemical_formula_sum 'C20 H16 F2 Ge'
_chemical_formula_weight 366.92
_chemical_name_systematic
;
 ?
;
_space_group_IT_number 9
_symmetry_cell_setting monoclinic
_symmetry_Int_Tables_number 9
_symmetry_space_group_name_Hall 'C -2yc'
_symmetry_space_group_name_H-M 'C 1 c 1'
_atom_sites_solution_hydrogens geom
_atom_sites_solution_primary direct
_atom_sites_solution_secondary difmap
_audit_conform_dict_location ftp://ftp.iucr.org/pub/cif_core.dic
_audit_conform_dict_name cif_core.dic
_audit_conform_dict_version 2.2
_audit_creation_date 2001-07-27T15:21:19-00:00
_audit_creation_method 'WinGX routine CIF_UPDATE'
_cell_angle_alpha 90
_cell_angle_beta 129.109(4)
_cell_angle_gamma 90
_cell_formula_units_Z 4
_cell_length_a 10.2386(6)
_cell_length_b 29.170(3)
_cell_length_c 7.3196(6)
_cell_measurement_reflns_used 1013
_cell_measurement_temperature 150(2)
_cell_measurement_theta_max 25.028
_cell_measurement_theta_min 1.018
_cell_measurement_wavelength 0.71073
_cell_volume 1696.3(3)
_computing_cell_refinement 'HKL Scalepack (Otwinowski & Minor 1997)'
_computing_data_collection 'Collect (Nonius BV, 1997-2000)'
_computing_data_reduction 'HKL Denzo and Scalepack (Otwinowski & Minor 1997)'
_computing_molecular_graphics 'Ortep-3 for Windows (Farrugia, 1997)'
_computing_publication_material 'WinGX publication routines (Farrugia, 1999)'
_computing_structure_refinement 'SHELXL-97 (Sheldrick, 1997)'
_computing_structure_solution 'SHELXS-97 (Sheldrick, 1997)'
_diffrn_ambient_temperature 150(2)
_diffrn_detector 'CCD plate'
_diffrn_measured_fraction_theta_full 0.916
_diffrn_measured_fraction_theta_max 0.916
_diffrn_measurement_device '95mm CCD camera on \k-goniostat'
_diffrn_measurement_device_type KappaCCD
_diffrn_measurement_method 'CCD rotation images, thick slices'
_diffrn_orient_matrix_type 'by Nonius Collect from scalepack cell'
_diffrn_orient_matrix_UB_11 0.135874E-1
_diffrn_orient_matrix_UB_12 -0.7391E-2
_diffrn_orient_matrix_UB_13 -0.1206
_diffrn_orient_matrix_UB_21 -0.969878E-1
_diffrn_orient_matrix_UB_22 -0.217687E-1
_diffrn_orient_matrix_UB_23 -0.780146E-1
_diffrn_orient_matrix_UB_31 -0.790728E-1
_diffrn_orient_matrix_UB_32 0.254307E-1
_diffrn_orient_matrix_UB_33 -0.101831
_diffrn_radiation_monochromator graphite
_diffrn_radiation_probe x-ray
_diffrn_radiation_type MoK\a
_diffrn_radiation_wavelength 0.71073
_diffrn_reflns_av_unetI/netI 0.0611
_diffrn_reflns_limit_h_max 11
_diffrn_reflns_limit_h_min -11
_diffrn_reflns_limit_k_max 31
_diffrn_reflns_limit_k_min -31
_diffrn_reflns_limit_l_max 8
_diffrn_reflns_limit_l_min -8
_diffrn_reflns_number 2206
_diffrn_reflns_theta_full 24.98
_diffrn_reflns_theta_max 24.98
_diffrn_reflns_theta_min 2.88
_diffrn_source 'Enraf Nonius FR590'
_exptl_absorpt_coefficient_mu 1.821
_exptl_absorpt_correction_type none
_exptl_crystal_colour colourless
_exptl_crystal_density_diffrn 1.437
_exptl_crystal_density_method 'not measured'
_exptl_crystal_description plate
_exptl_crystal_F_000 744
_exptl_crystal_size_max 0.25
_exptl_crystal_size_mid 0.15
_exptl_crystal_size_min 0.03
_refine_diff_density_max 0.46
_refine_diff_density_min -0.511
_refine_diff_density_rms 0.074
_refine_ls_abs_structure_details 'Flack H D (1983), Acta Cryst. A39, 876-881'
_refine_ls_abs_structure_Flack 0.44(2)
_refine_ls_extinction_method none
_refine_ls_goodness_of_fit_ref 1.047
_refine_ls_hydrogen_treatment mixed
_refine_ls_matrix_type full
_refine_ls_number_parameters 213
_refine_ls_number_reflns 2206
_refine_ls_number_restraints 2
_refine_ls_restrained_S_all 1.047
_refine_ls_R_factor_all 0.0511
_refine_ls_R_factor_gt 0.0426
_refine_ls_shift/su_max 0.002
_refine_ls_shift/su_mean 0
_refine_ls_structure_factor_coef Fsqd
_refine_ls_weighting_details 'calc w=1/[\s^2^(Fo^2^)+(0.0508P)^2^+3.4034P] where P=(Fo^2^+2Fc^2^)/3'
_refine_ls_weighting_scheme calc
_refine_ls_wR_factor_gt 0.1014
_refine_ls_wR_factor_ref 0.1075
_reflns_number_gt 1983
_reflns_number_total 2206
_reflns_threshold_expression >2sigma(I)
_cod_data_source_file ic025593o_s1_4.cif
_cod_data_source_block ph3gecfcfh
_cod_original_cell_volume 1696.3(2)
_cod_original_sg_symbol_H-M 'C c'
_cod_database_code 4318456

loop_
_symmetry_equiv_pos_as_xyz
'x, y, z'
'x, -y, z+1/2'
'x+1/2, y+1/2, z'
'x+1/2, -y+1/2, z+1/2'

loop_
_atom_site_label
_atom_site_type_symbol
_atom_site_fract_x
_atom_site_fract_y
_atom_site_fract_z
_atom_site_U_iso_or_equiv
_atom_site_adp_type
_atom_site_occupancy
_atom_site_symmetry_multiplicity
_atom_site_calc_flag
_atom_site_refinement_flags
_atom_site_disorder_assembly
_atom_site_disorder_group
C1 C 0.8189(11) 0.1840(3) 0.6189(15) 0.039(2) Uani 1 1 d . . .
C2 C 0.9684(12) 0.1840(3) 0.6875(18) 0.067(3) Uani 1 1 d . . .
C3 C 0.8560(10) 0.1059(3) 0.9459(13) 0.0299(19) Uani 1 1 d . . .
C4 C 0.9731(9) 0.1300(3) 1.1586(12) 0.0441(18) Uani 1 1 d . . .
H4 H 0.9748 0.1626 1.1584 0.053 Uiso 1 1 calc R . .
C5 C 1.0855(10) 0.1062(3) 1.3672(13) 0.053(2) Uani 1 1 d . . .
H5 H 1.1641 0.1226 1.5095 0.064 Uiso 1 1 calc R . .
C6 C 1.0838(12) 0.0593(3) 1.3692(16) 0.059(2) Uani 1 1 d . . .
H6 H 1.1596 0.0432 1.5132 0.07 Uiso 1 1 calc R . .
C7 C 0.9730(12) 0.0357(3) 1.1642(15) 0.060(2) Uani 1 1 d . . .
H7 H 0.9732 0.0031 1.1655 0.072 Uiso 1 1 calc R . .
C8 C 0.8598(10) 0.0593(3) 0.9535(12) 0.0443(18) Uani 1 1 d . . .
H8 H 0.7837 0.0424 0.812 0.053 Uiso 1 1 calc R . .
C9 C 0.5342(10) 0.1719(3) 0.6624(13) 0.0315(18) Uani 1 1 d . . .
C10 C 0.5410(8) 0.1698(2) 0.8579(12) 0.0362(15) Uani 1 1 d . . .
H10 H 0.6219 0.1507 0.9872 0.043 Uiso 1 1 calc R . .
C11 C 0.4298(9) 0.1955(3) 0.8652(12) 0.0450(18) Uani 1 1 d . . .
H11 H 0.4335 0.1935 0.9979 0.054 Uiso 1 1 calc R . .
C12 C 0.3143(10) 0.2240(3) 0.6797(13) 0.0439(18) Uani 1 1 d . . .
H12 H 0.2411 0.2423 0.6872 0.053 Uiso 1 1 calc R . .
C13 C 0.3052(9) 0.2258(3) 0.4847(12) 0.0431(17) Uani 1 1 d . . .
H13 H 0.2232 0.2448 0.3556 0.052 Uiso 1 1 calc R . .
C14 C 0.4155(8) 0.2000(2) 0.4743(11) 0.0351(16) Uani 1 1 d . . .
H14 H 0.4095 0.2017 0.3395 0.042 Uiso 1 1 calc R . .
C15 C 0.5820(10) 0.0966(3) 0.3889(14) 0.033(2) Uani 1 1 d . . .
C16 C 0.4113(9) 0.0871(3) 0.2666(11) 0.0425(18) Uani 1 1 d . . .
H16 H 0.3518 0.1022 0.3091 0.051 Uiso 1 1 calc R . .
C17 C 0.3279(12) 0.0553(3) 0.0806(16) 0.059(2) Uani 1 1 d . . .
H17 H 0.213 0.0479 -0.0005 0.071 Uiso 1 1 calc R . .
C18 C 0.4160(12) 0.0352(3) 0.0194(13) 0.058(2) Uani 1 1 d . . .
H18 H 0.3604 0.0138 -0.1069 0.069 Uiso 1 1 calc R . .
C19 C 0.5820(13) 0.0449(3) 0.1343(14) 0.059(2) Uani 1 1 d . . .
H19 H 0.6398 0.0302 0.0881 0.071 Uiso 1 1 calc R . .
C20 C 0.6665(11) 0.0764(2) 0.3190(13) 0.0441(18) Uani 1 1 d . . .
H20 H 0.7807 0.0839 0.396 0.053 Uiso 1 1 calc R . .
F1 F 0.7272(6) 0.22319(18) 0.4970(9) 0.0670(13) Uani 1 1 d . . .
F2 F 1.0715(9) 0.1481(3) 0.8066(15) 0.113(3) Uani 1 1 d . . .
Ge1 Ge 0.69724(7) 0.138666(18) 0.65797(8) 0.03029(19) Uani 1 1 d . . .
H2 H 1.055(10) 0.211(3) 0.696(13) 0.04(2) Uiso 1 1 d . . .

loop_
_atom_site_aniso_label
_atom_site_aniso_U_11
_atom_site_aniso_U_22
_atom_site_aniso_U_33
_atom_site_aniso_U_23
_atom_site_aniso_U_13
_atom_site_aniso_U_12
C1 0.042(5) 0.030(5) 0.050(5) 0.001(4) 0.032(4) 0.004(4)
C2 0.049(6) 0.062(6) 0.089(7) 0.021(5) 0.043(5) 0.006(5)
C3 0.027(4) 0.034(5) 0.026(4) -0.002(3) 0.016(3) 0.001(4)
C4 0.032(4) 0.046(5) 0.039(4) -0.001(3) 0.015(3) 0.001(3)
C5 0.035(4) 0.069(6) 0.035(4) -0.003(4) 0.012(3) 0.003(4)
C6 0.058(6) 0.065(7) 0.042(4) 0.016(4) 0.026(4) 0.016(5)
C7 0.065(6) 0.051(6) 0.046(5) 0.015(4) 0.026(5) 0.017(5)
C8 0.038(4) 0.045(5) 0.039(4) -0.004(3) 0.020(3) -0.001(4)
C9 0.025(4) 0.030(5) 0.033(4) -0.007(3) 0.015(3) -0.006(3)
C10 0.028(4) 0.041(4) 0.035(3) 0.004(3) 0.018(3) 0.001(3)
C11 0.040(4) 0.057(5) 0.040(4) -0.006(3) 0.026(3) -0.007(4)
C12 0.042(4) 0.039(4) 0.057(5) -0.009(3) 0.034(4) -0.001(3)
C13 0.038(4) 0.037(4) 0.048(4) 0.002(3) 0.024(4) 0.008(3)
C14 0.041(4) 0.033(4) 0.037(4) 0.001(3) 0.027(3) 0.001(3)
C15 0.037(5) 0.028(5) 0.030(4) 0.002(3) 0.019(4) 0.004(3)
C16 0.042(5) 0.044(5) 0.037(4) -0.001(3) 0.023(3) 0.002(4)
C17 0.050(6) 0.044(5) 0.052(5) -0.008(4) 0.018(4) -0.003(4)
C18 0.075(7) 0.040(5) 0.028(4) 0.000(3) 0.018(4) 0.008(4)
C19 0.093(8) 0.042(5) 0.057(5) 0.012(4) 0.053(6) 0.023(5)
C20 0.062(5) 0.038(4) 0.045(4) 0.007(3) 0.040(4) 0.012(4)
F1 0.067(3) 0.058(3) 0.083(3) 0.027(2) 0.051(3) 0.007(3)
F2 0.070(4) 0.130(6) 0.162(7) 0.065(5) 0.084(5) 0.032(4)
Ge1 0.0282(3) 0.0273(3) 0.0315(3) 0.0006(4) 0.0170(2) 0.0005(4)

loop_
_atom_type_symbol
_atom_type_description
_atom_type_scat_dispersion_real
_atom_type_scat_dispersion_imag
_atom_type_scat_source
C C 0.0033 0.0016 'International Tables Vol C Tables 4.2.6.8 and 6.1.1.4'
H H 0 0 'International Tables Vol C Tables 4.2.6.8 and 6.1.1.4'
F F 0.0171 0.0103 'International Tables Vol C Tables 4.2.6.8 and 6.1.1.4'
Ge Ge 0.1547 1.8001 'International Tables Vol C Tables 4.2.6.8 and 6.1.1.4'

loop_
_geom_angle_atom_site_label_1
_geom_angle_atom_site_label_2
_geom_angle_atom_site_label_3
_geom_angle
_geom_angle_site_symmetry_1
_geom_angle_site_symmetry_3
_geom_angle_publ_flag
C2 C1 F1 114.3(8) . . ?
C2 C1 Ge1 131.2(7) . . ?
F1 C1 Ge1 114.5(6) . . ?
C1 C2 F2 120.8(9) . . ?
C8 C3 C4 118.0(8) . . ?
C8 C3 Ge1 121.7(6) . . ?
C4 C3 Ge1 120.3(6) . . ?
C5 C4 C3 120.1(8) . . ?
C6 C5 C4 120.3(8) . . ?
C7 C6 C5 120.0(8) . . ?
C6 C7 C8 120.1(9) . . ?
C3 C8 C7 121.4(8) . . ?
C10 C9 C14 119.3(7) . . ?
C10 C9 Ge1 120.6(6) . . ?
C14 C9 Ge1 120.0(5) . . ?
C9 C10 C11 120.3(7) . . ?
C12 C11 C10 120.1(7) . . ?
C13 C12 C11 120.0(7) . . ?
C12 C13 C14 120.6(7) . . ?
C9 C14 C13 119.6(6) . . ?
C20 C15 C16 119.9(8) . . ?
C20 C15 Ge1 121.2(6) . . ?
C16 C15 Ge1 118.9(6) . . ?
C15 C16 C17 120.0(8) . . ?
C18 C17 C16 118.5(9) . . ?
C17 C18 C19 122.0(8) . . ?
C18 C19 C20 120.2(8) . . ?
C15 C20 C19 119.2(8) . . ?
C3 Ge1 C9 111.8(3) . . ?
C3 Ge1 C1 108.7(4) . . ?
C9 Ge1 C1 107.3(3) . . ?
C3 Ge1 C15 110.3(3) . . ?
C9 Ge1 C15 110.4(3) . . ?
C1 Ge1 C15 108.1(3) . . ?

loop_
_geom_bond_atom_site_label_1
_geom_bond_atom_site_label_2
_geom_bond_distance
_geom_bond_site_symmetry_2
_geom_bond_publ_flag
C1 C2 1.275(13) . ?
C1 F1 1.388(9) . ?
C1 Ge1 1.958(9) . ?
C2 F2 1.345(11) . ?
C3 C8 1.361(11) . ?
C3 C4 1.415(11) . ?
C3 Ge1 1.917(8) . ?
C4 C5 1.385(11) . ?
C5 C6 1.367(13) . ?
C6 C7 1.366(13) . ?
C7 C8 1.393(11) . ?
C9 C10 1.389(10) . ?
C9 C14 1.392(11) . ?
C9 Ge1 1.947(8) . ?
C10 C11 1.392(10) . ?
C11 C12 1.380(11) . ?
C12 C13 1.372(10) . ?
C13 C14 1.399(9) . ?
C15 C20 1.384(11) . ?
C15 C16 1.399(11) . ?
C15 Ge1 1.961(8) . ?
C16 C17 1.407(11) . ?
C17 C18 1.367(13) . ?
C18 C19 1.368(13) . ?
C19 C20 1.393(12) . ?

loop_
_cod_related_entry_id
_cod_related_entry_database
_cod_related_entry_code
1 ChemSpider 30661068
